data_2223613
loop_
_publ_author_name
'Freire, Eleonora'
'Vega, Daniel R.'

_publ_section_title
;Aquabis[1-hydroxy-2-(imidazol-3-ium-1-yl)-1,1'-ethylidenediphophonato-\k^2^<i>O</i>,<i>O</i>']zinc(II)
 dihydrate
;
_journal_coeditor_code BQ2166
_journal_issue 11
_journal_name_full 'Acta Crystallographica Section E'
_journal_page_first m1430
_journal_page_last m1431
_journal_paper_doi 10.1107/S160053680904286X
_journal_volume 65
_journal_year 2009
_chemical_formula_iupac '[Zn (C5 H9 N2 O7 P2)2 (H2 O)], 2H2 O'
_chemical_formula_moiety 'C10 H20 N4 O15 P4 Zn, 2(H2 O)'
_chemical_formula_sum 'C10 H24 N4 O17 P4 Zn'
_chemical_formula_weight 661.58
_chemical_name_systematic
;
Aquabis[1-hydroxy-2-(imidazol-3-ium-1-yl)-1,1'-ethylidenediphophonato-
\k^2^<i>O</i>,<i>O</i>')zinc(II)) dihydrate
;
_space_group_IT_number 15
_symmetry_cell_setting monoclinic
_symmetry_space_group_name_Hall '-C 2yc'
_symmetry_space_group_name_H-M 'C 1 2/c 1'
_atom_sites_solution_hydrogens geom
_atom_sites_solution_primary direct
_atom_sites_solution_secondary difmap
_audit_creation_method SHELXL-97
_cell_angle_alpha 90.00
_cell_angle_beta 95.09(3)
_cell_angle_gamma 90.00
_cell_formula_units_Z 4
_cell_length_a 12.089(2)
_cell_length_b 9.858(2)
_cell_length_c 18.831(4)
_cell_measurement_reflns_used 42
_cell_measurement_temperature 293(2)
_cell_measurement_theta_max 25
_cell_measurement_theta_min 8
_cell_volume 2235.3(8)
_computing_cell_refinement
;
MSC/AFC Diffractometer Control Software (Molecular Structure
Corporation, 1988)
;
_computing_data_collection
;
MSC/AFC Diffractometer Control Software (Molecular Structure
Corporation, 1988)
;
_computing_data_reduction
;
MSC/AFC Diffractometer Control Software (Molecular Structure
Corporation, 1988)
;
_computing_molecular_graphics 'SHELXTL (Sheldrick, 2008)'
_computing_publication_material 'SHELXTL (Sheldrick, 2008) and PLATON (Spek, 2009)'
_computing_structure_refinement 'SHELXL97 (Sheldrick, 2008)'
_computing_structure_solution 'SHELXS97 (Sheldrick, 2008)'
_diffrn_ambient_temperature 293(2)
_diffrn_measured_fraction_theta_full 1.000
_diffrn_measured_fraction_theta_max 1.000
_diffrn_measurement_device 'Rigaku AFC6 diffractometer'
_diffrn_measurement_method \w/2\q
_diffrn_radiation_monochromator graphite
_diffrn_radiation_source 'fine-focus sealed tube'
_diffrn_radiation_type MoK\a
_diffrn_radiation_wavelength 0.71073
_diffrn_reflns_av_R_equivalents 0.0535
_diffrn_reflns_av_sigmaI/netI 0.0569
_diffrn_reflns_limit_h_max 14
_diffrn_reflns_limit_h_min -1
_diffrn_reflns_limit_k_max 12
_diffrn_reflns_limit_k_min -1
_diffrn_reflns_limit_l_max 23
_diffrn_reflns_limit_l_min -23
_diffrn_reflns_number 2847
_diffrn_reflns_theta_full 26.00
_diffrn_reflns_theta_max 26.00
_diffrn_reflns_theta_min 2.17
_diffrn_standards_decay_% <3
_diffrn_standards_interval_count 150
_diffrn_standards_number 3
_exptl_absorpt_coefficient_mu 1.478
_exptl_absorpt_correction_T_max 0.87
_exptl_absorpt_correction_T_min 0.75
_exptl_absorpt_correction_type psi-scan
_exptl_absorpt_process_details '(North <i>et al.</i>,  1968)'
_exptl_crystal_colour Colorless
_exptl_crystal_density_diffrn 1.966
_exptl_crystal_density_method 'not measured'
_exptl_crystal_description prism
_exptl_crystal_F_000 1352
_exptl_crystal_size_max 0.20
_exptl_crystal_size_mid 0.18
_exptl_crystal_size_min 0.09
_refine_diff_density_max 0.347
_refine_diff_density_min -0.866
_refine_ls_extinction_method none
_refine_ls_goodness_of_fit_ref 1.002
_refine_ls_hydrogen_treatment constr
_refine_ls_matrix_type full
_refine_ls_number_parameters 167
_refine_ls_number_reflns 2208
_refine_ls_number_restraints 0
_refine_ls_restrained_S_all 1.002
_refine_ls_R_factor_all 0.0649
_refine_ls_R_factor_gt 0.0322
_refine_ls_shift/su_max 0.001
_refine_ls_shift/su_mean 0.000
_refine_ls_structure_factor_coef Fsqd
_refine_ls_weighting_details 'calc w=1/[\s^2^(Fo^2^)+(0.0521P)^2^+1.3378P] where P=(Fo^2^+2Fc^2^)/3'
_refine_ls_weighting_scheme calc
_refine_ls_wR_factor_gt 0.0838
_refine_ls_wR_factor_ref 0.0957
_reflns_number_gt 1528
_reflns_number_total 2208
_reflns_threshold_expression I>2\s(I)
_cod_data_source_file bq2166.cif
_cod_data_source_block I
_cod_original_sg_symbol_H-M 'C 2/c'
_cod_database_code 2223613
_cod_database_fobs_code 2223613

loop_
_symmetry_equiv_pos_as_xyz
'x, y, z'
'-x, y, -z+1/2'
'x+1/2, y+1/2, z'
'-x+1/2, y+1/2, -z+1/2'
'-x, -y, -z'
'x, -y, z-1/2'
'-x+1/2, -y+1/2, -z'
'x+1/2, -y+1/2, z-1/2'

loop_
_atom_site_type_symbol
_atom_site_label
_atom_site_fract_x
_atom_site_fract_y
_atom_site_fract_z
_atom_site_U_iso_or_equiv
_atom_site_adp_type
_atom_site_calc_flag
_atom_site_refinement_flags
_atom_site_occupancy
_atom_site_disorder_assembly
_atom_site_disorder_group
Zn Zn1 0.5000 0.50532(5) 0.7500 0.02015(15) Uani d S 1 . .
P P1 0.64482(6) 0.41327(8) 0.61862(4) 0.01916(19) Uani d . 1 . .
P P2 0.76934(6) 0.48891(8) 0.75923(4) 0.01749(19) Uani d . 1 . .
O O1 0.71512(19) 0.6590(2) 0.64590(11) 0.0237(5) Uani d . 1 . .
H H1 0.7154 0.7093 0.6806 0.043(12) Uiso d R 1 . .
O O11 0.54208(18) 0.4259(3) 0.65807(12) 0.0299(5) Uani d . 1 . .
O O12 0.6205(2) 0.4826(2) 0.54319(13) 0.0288(5) Uani d . 1 . .
H H12 0.6271 0.4369 0.5075 0.050(14) Uiso d R 1 . .
O O13 0.68721(19) 0.2707(2) 0.61059(12) 0.0277(5) Uani d . 1 . .
O O21 0.66152(17) 0.5108(2) 0.79201(11) 0.0253(5) Uani d . 1 . .
O O22 0.85809(18) 0.5945(2) 0.79009(12) 0.0269(5) Uani d . 1 . .
H H22 0.8339 0.6491 0.8177 0.051(14) Uiso d R 1 . .
O O23 0.81904(19) 0.3498(2) 0.76479(12) 0.0280(5) Uani d . 1 . .
O O1W 0.5000 0.7080(4) 0.7500 0.0727(17) Uani d S 1 . .
H H1W 0.5565 0.7530 0.7470 0.109 Uiso d R 1 . .
O O2W 0.6191(2) 0.3463(3) 0.42704(13) 0.0394(6) Uani d . 1 . .
H H2WA 0.5899 0.3910 0.3937 0.059 Uiso d R 1 . .
H H2WB 0.6790 0.3124 0.4196 0.059 Uiso d R 1 . .
N N1 0.8788(2) 0.5706(3) 0.56618(13) 0.0218(5) Uani d . 1 . .
N N2 0.8895(2) 0.7275(3) 0.48801(15) 0.0328(7) Uani d . 1 . .
H H2 0.8972 0.8060 0.4691 0.039 Uiso calc R 1 . .
C C1 0.7536(2) 0.5248(3) 0.66243(16) 0.0183(6) Uani d . 1 . .
C C2 0.8707(2) 0.5064(3) 0.63530(16) 0.0216(6) Uani d . 1 . .
H H2A 0.9262 0.5453 0.6698 0.026 Uiso calc R 1 . .
H H2B 0.8865 0.4103 0.6315 0.026 Uiso calc R 1 . .
C C3 0.8930(3) 0.7035(3) 0.55705(18) 0.0278(7) Uani d . 1 . .
H H3 0.9034 0.7680 0.5931 0.033 Uiso calc R 1 . .
C C4 0.8718(3) 0.6092(4) 0.45095(19) 0.0351(8) Uani d . 1 . .
H H4 0.8657 0.5991 0.4017 0.042 Uiso calc R 1 . .
C C5 0.8649(3) 0.5096(4) 0.49990(17) 0.0282(7) Uani d . 1 . .
H H5 0.8530 0.4178 0.4907 0.034 Uiso calc R 1 . .

loop_
_atom_site_aniso_label
_atom_site_aniso_U_11
_atom_site_aniso_U_22
_atom_site_aniso_U_33
_atom_site_aniso_U_12
_atom_site_aniso_U_13
_atom_site_aniso_U_23
Zn1 0.0189(2) 0.0212(3) 0.0206(3) 0.000 0.00281(18) 0.000
P1 0.0201(4) 0.0188(4) 0.0187(4) -0.0007(3) 0.0023(3) -0.0026(3)
P2 0.0181(4) 0.0171(4) 0.0172(4) 0.0010(3) 0.0010(3) 0.0012(3)
O1 0.0348(12) 0.0148(10) 0.0211(11) 0.0063(9) -0.0003(9) 0.0005(9)
O11 0.0207(11) 0.0397(14) 0.0304(13) -0.0072(10) 0.0080(9) -0.0142(11)
O12 0.0363(13) 0.0275(12) 0.0217(11) 0.0036(10) -0.0033(10) -0.0023(10)
O13 0.0378(13) 0.0175(11) 0.0282(11) 0.0015(10) 0.0044(10) -0.0035(10)
O21 0.0190(10) 0.0362(13) 0.0208(11) 0.0021(9) 0.0029(8) -0.0011(10)
O22 0.0231(11) 0.0291(13) 0.0284(12) -0.0052(9) 0.0019(9) -0.0081(11)
O23 0.0360(13) 0.0193(11) 0.0296(12) 0.0064(9) 0.0072(10) 0.0062(9)
O1W 0.025(2) 0.0195(19) 0.177(6) 0.000 0.027(3) 0.000
O2W 0.0535(17) 0.0414(15) 0.0233(12) 0.0094(13) 0.0041(11) -0.0019(11)
N1 0.0212(12) 0.0244(13) 0.0203(13) -0.0008(10) 0.0051(10) -0.0006(12)
N2 0.0363(16) 0.0302(15) 0.0324(15) -0.0009(12) 0.0062(13) 0.0132(14)
C1 0.0207(14) 0.0144(13) 0.0197(14) 0.0035(11) 0.0020(11) 0.0013(11)
C2 0.0193(14) 0.0239(16) 0.0217(15) -0.0002(12) 0.0025(12) 0.0034(13)
C3 0.0288(17) 0.0252(16) 0.0304(18) -0.0040(13) 0.0073(13) 0.0004(14)
C4 0.0333(19) 0.049(2) 0.0230(17) 0.0047(16) 0.0012(14) 0.0041(17)
C5 0.0291(17) 0.0322(18) 0.0237(16) -0.0001(14) 0.0044(13) -0.0070(15)

loop_
_atom_type_symbol
_atom_type_description
_atom_type_scat_dispersion_real
_atom_type_scat_dispersion_imag
_atom_type_scat_source
C C 0.0033 0.0016 'International Tables Vol C Tables 4.2.6.8 and 6.1.1.4'
H H 0.0000 0.0000 'International Tables Vol C Tables 4.2.6.8 and 6.1.1.4'
N N 0.0061 0.0033 'International Tables Vol C Tables 4.2.6.8 and 6.1.1.4'
O O 0.0106 0.0060 'International Tables Vol C Tables 4.2.6.8 and 6.1.1.4'
P P 0.1023 0.0942 'International Tables Vol C Tables 4.2.6.8 and 6.1.1.4'
Zn Zn 0.2839 1.4301 'International Tables Vol C Tables 4.2.6.8 and 6.1.1.4'

loop_
_geom_angle_atom_site_label_1
_geom_angle_atom_site_label_2
_geom_angle_atom_site_label_3
_geom_angle_site_symmetry_1
_geom_angle_site_symmetry_3
_geom_angle
_geom_angle_publ_flag
O1W Zn1 O11 . . 112.97(8) y
O1W Zn1 O11 . 2_656 112.97(7) ?
O11 Zn1 O11 . 2_656 134.06(15) y
O1W Zn1 O21 . 2_656 88.48(7) ?
O11 Zn1 O21 . 2_656 89.03(9) y
O11 Zn1 O21 2_656 2_656 92.16(9) ?
O1W Zn1 O21 . . 88.48(7) y
O11 Zn1 O21 . . 92.16(9) y
O11 Zn1 O21 2_656 . 89.03(9) ?
O21 Zn1 O21 2_656 . 176.96(14) y
O13 P1 O11 . . 115.37(14) ?
O13 P1 O12 . . 110.54(13) ?
O11 P1 O12 . . 108.12(14) ?
O13 P1 C1 . . 111.36(13) ?
O11 P1 C1 . . 108.35(13) ?
O12 P1 C1 . . 102.23(13) ?
O23 P2 O21 . . 117.33(14) ?
O23 P2 O22 . . 108.95(14) ?
O21 P2 O22 . . 109.95(13) ?
O23 P2 C1 . . 104.47(13) ?
O21 P2 C1 . . 111.03(13) ?
O22 P2 C1 . . 104.20(13) ?
C1 O1 H1 . . 114.1 ?
P1 O11 Zn1 . . 137.76(14) ?
P1 O12 H12 . . 118.4 ?
P2 O21 Zn1 . . 132.07(13) ?
P2 O22 H22 . . 113.5 ?
Zn1 O1W H1W . . 122.7 ?
H2WA O2W H2WB . . 114.6 ?
C3 N1 C5 . . 108.5(3) ?
C3 N1 C2 . . 124.1(3) ?
C5 N1 C2 . . 127.2(3) ?
C3 N2 C4 . . 109.9(3) ?
C3 N2 H2 . . 125.0 ?
C4 N2 H2 . . 125.0 ?
O1 C1 C2 . . 108.9(2) ?
O1 C1 P2 . . 113.3(2) ?
C2 C1 P2 . . 106.45(19) ?
O1 C1 P1 . . 104.41(18) ?
C2 C1 P1 . . 114.5(2) ?
P2 C1 P1 . . 109.42(15) ?
N1 C2 C1 . . 112.1(2) ?
N1 C2 H2A . . 109.2 ?
C1 C2 H2A . . 109.2 ?
N1 C2 H2B . . 109.2 ?
C1 C2 H2B . . 109.2 ?
H2A C2 H2B . . 107.9 ?
N2 C3 N1 . . 108.1(3) ?
N2 C3 H3 . . 126.0 ?
N1 C3 H3 . . 126.0 ?
C5 C4 N2 . . 106.7(3) ?
C5 C4 H4 . . 126.6 ?
N2 C4 H4 . . 126.6 ?
C4 C5 N1 . . 106.8(3) ?
C4 C5 H5 . . 126.6 ?
N1 C5 H5 . . 126.6 ?

loop_
_geom_bond_atom_site_label_1
_geom_bond_atom_site_label_2
_geom_bond_site_symmetry_2
_geom_bond_distance
_geom_bond_publ_flag
Zn1 O1W . 1.999(4) y
Zn1 O11 . 2.006(2) y
Zn1 O11 2_656 2.006(2) ?
Zn1 O21 2_656 2.041(2) ?
Zn1 O21 . 2.041(2) y
P1 O13 . 1.508(2) ?
P1 O11 . 1.508(2) ?
P1 O12 . 1.580(2) ?
P1 C1 . 1.851(3) ?
P2 O23 . 1.497(2) ?
P2 O21 . 1.506(2) ?
P2 O22 . 1.569(2) ?
P2 C1 . 1.850(3) ?
O1 C1 . 1.427(3) ?
O1 H1 . 0.8200 ?
O12 H12 . 0.8200 ?
O22 H22 . 0.8200 ?
O1W H1W . 0.8200 ?
O2W H2WA . 0.8200 ?
O2W H2WB . 0.8200 ?
N1 C3 . 1.335(4) ?
N1 C5 . 1.382(4) ?
N1 C2 . 1.458(4) ?
N2 C3 . 1.318(4) ?
N2 C4 . 1.366(5) ?
N2 H2 . 0.8600 ?
C1 C2 . 1.558(4) ?
C2 H2A . 0.9700 ?
C2 H2B . 0.9700 ?
C3 H3 . 0.9300 ?
C4 C5 . 1.355(5) ?
C4 H4 . 0.9300 ?
C5 H5 . 0.9300 ?

loop_
_geom_hbond_atom_site_label_D
_geom_hbond_atom_site_label_H
_geom_hbond_atom_site_label_A
_geom_hbond_site_symmetry_A
_geom_hbond_distance_DH
_geom_hbond_distance_HA
_geom_hbond_distance_DA
_geom_hbond_angle_DHA
O12 H12 O2W . 0.82 1.75 2.566(3) 170.8
O22 H22 O13 4_656 0.82 1.84 2.645(3) 166.7
O2W H2WA O21 6_565 0.82 2.38 2.990(3) 132.2
O2W H2WB O13 7_656 0.82 1.94 2.758(4) 172.6
N2 H2 O12 7_666 0.86 2.11 2.917(4) 157.2
O1W H1W O23 4_656 0.82 1.81 2.632(3) 176.8
O1 H1 O23 4_656 0.82 1.80 2.581(3) 159.7

loop_
_geom_torsion_atom_site_label_1
_geom_torsion_atom_site_label_2
_geom_torsion_atom_site_label_3
_geom_torsion_atom_site_label_4
_geom_torsion_site_symmetry_1
_geom_torsion_site_symmetry_2
_geom_torsion_site_symmetry_3
_geom_torsion_site_symmetry_4
_geom_torsion
_geom_torsion_publ_flag
O13 P1 O11 Zn1 . . . . 114.0(2) ?
O12 P1 O11 Zn1 . . . . -121.6(2) ?
C1 P1 O11 Zn1 . . . . -11.6(3) ?
O1W Zn1 O11 P1 . . . . 70.5(2) ?
O11 Zn1 O11 P1 2_656 . . . -109.5(2) ?
O21 Zn1 O11 P1 2_656 . . . 158.5(2) ?
O21 Zn1 O11 P1 . . . . -18.7(2) ?
O23 P2 O21 Zn1 . . . . -95.2(2) ?
O22 P2 O21 Zn1 . . . . 139.62(18) ?
C1 P2 O21 Zn1 . . . . 24.8(2) ?
O1W Zn1 O21 P2 . . . . -102.54(19) ?
O11 Zn1 O21 P2 . . . . 10.4(2) ?
O11 Zn1 O21 P2 2_656 . . . 144.5(2) ?
O23 P2 C1 O1 . . . . -175.2(2) ?
O21 P2 C1 O1 . . . . 57.4(2) ?
O22 P2 C1 O1 . . . . -60.9(2) ?
O23 P2 C1 C2 . . . . -55.5(2) ?
O21 P2 C1 C2 . . . . 177.09(19) ?
O22 P2 C1 C2 . . . . 58.8(2) ?
O23 P2 C1 P1 . . . . 68.72(17) ?
O21 P2 C1 P1 . . . . -58.67(18) ?
O22 P2 C1 P1 . . . . -176.99(13) ?
O13 P1 C1 O1 . . . . 162.06(18) ?
O11 P1 C1 O1 . . . . -70.0(2) ?
O12 P1 C1 O1 . . . . 44.0(2) ?
O13 P1 C1 C2 . . . . 43.0(2) ?
O11 P1 C1 C2 . . . . 170.9(2) ?
O12 P1 C1 C2 . . . . -75.0(2) ?
O13 P1 C1 P2 . . . . -76.38(17) ?
O11 P1 C1 P2 . . . . 51.53(18) ?
O12 P1 C1 P2 . . . . 165.57(14) ?
C3 N1 C2 C1 . . . . 78.5(4) ?
C5 N1 C2 C1 . . . . -96.1(3) ?
O1 C1 C2 N1 . . . . -39.8(3) ?
P2 C1 C2 N1 . . . . -162.3(2) ?
P1 C1 C2 N1 . . . . 76.6(3) ?
C4 N2 C3 N1 . . . . 0.6(4) ?
C5 N1 C3 N2 . . . . -0.6(4) ?
C2 N1 C3 N2 . . . . -176.1(3) ?
C3 N2 C4 C5 . . . . -0.3(4) ?
N2 C4 C5 N1 . . . . 0.0(4) ?
C3 N1 C5 C4 . . . . 0.4(4) ?
C2 N1 C5 C4 . . . . 175.7(3) ?
